data_7709259
loop_
_publ_author_name
'Grieco, G.'
'Blacque, O.'

_publ_section_title
;
 The reaction of rhenium nitrosyl with a sterically hindered NHC-carbene.
;
_journal_issue 4
_journal_name_full 'Dalton transactions (Cambridge, England : 2003)'
_journal_page_first 1521
_journal_page_last 1526
_journal_paper_doi 10.1039/d1dt03966k
_journal_volume 51
_journal_year 2022
_chemical_formula_moiety '2(C18 H15 Cl3 N2 O3 P Re), 3(C7 H8)'
_chemical_formula_sum 'C57 H54 Cl6 N4 O6 P2 Re2'
_chemical_formula_weight 1538.08
_space_group_crystal_system monoclinic
_space_group_IT_number 14
_space_group_name_Hall '-P 2ybc'
_space_group_name_H-M_alt 'P 1 21/c 1'
_atom_sites_solution_hydrogens geom
_atom_sites_solution_primary dual
_audit_creation_date 2021-08-30
_audit_creation_method
;
Olex2 1.3
(compiled 2020.11.12 svn.r5f609507 for OlexSys, GUI svn.r6272)
;
_audit_update_record
;
2021-10-11 deposited with the CCDC.	2021-12-23 downloaded from the CCDC.
;
_cell_angle_alpha 90
_cell_angle_beta 97.8700(10)
_cell_angle_gamma 90
_cell_formula_units_Z 2
_cell_length_a 11.0987(2)
_cell_length_b 9.01830(10)
_cell_length_c 30.4320(5)
_cell_measurement_reflns_used 16102
_cell_measurement_temperature 183(1)
_cell_measurement_theta_max 29.6470
_cell_measurement_theta_min 2.9270
_cell_volume 3017.29(8)
_computing_cell_refinement 'CrysAlisPro 1.171.41.113a (Rigaku OD, 2021)'
_computing_data_collection 'CrysAlisPro 1.171.41.113a (Rigaku OD, 2021)'
_computing_data_reduction 'CrysAlisPro 1.171.41.113a (Rigaku OD, 2021)'
_computing_molecular_graphics 'Olex2 1.3 (Dolomanov et al., 2009)'
_computing_publication_material 'Olex2 1.3 (Dolomanov et al., 2009)'
_computing_structure_refinement 'SHELXL 2018/3 (Sheldrick, 2015)'
_computing_structure_solution 'SHELXT  (Sheldrick, 2015)'
_diffrn_ambient_environment N~2~
_diffrn_ambient_temperature 183(1)
_diffrn_detector 'CCD plate'
_diffrn_detector_area_resol_mean 10.4498
_diffrn_detector_type Ruby
_diffrn_measured_fraction_theta_full 0.999
_diffrn_measured_fraction_theta_max 0.999
_diffrn_measurement_details
;
List of Runs (angles in degrees, time in seconds):

  # Type    Start    End  Width  t~exp~   \w     \q     \k     \f   Frames
#--------------------------------------------------------------------------
  1  \w     -9.00 100.00   1.00   60.00    --   16.00   0.00   0.00  109
  2  \w    -18.00  86.00   1.00   60.00    --   16.00  77.00-180.00  104
  3  \w    -36.00  -9.00   1.00   60.00    --  -15.21 -44.00  15.00   27
  4  \w   -103.00 -68.00   1.00   60.00    --  -15.21 179.00 -60.00   35
  5  \w    -18.00  61.00   1.00   60.00    --  -15.21  38.00 -60.00   79
  6  \w     67.00 100.00   1.00   60.00    --   16.00   0.00  30.00   33
  7  \w    -69.00 -35.00   1.00   60.00    --   16.00   0.00  30.00   34
  8  \w    -37.00 -12.00   1.00   60.00    --  -15.21 -89.00 -10.00   25
  9  \w    -42.00  45.00   1.00   60.00    --  -15.21  38.00-120.00   87
;
_diffrn_measurement_device 'four-circle diffractometer'
_diffrn_measurement_device_type 'Xcalibur, Ruby'
_diffrn_measurement_method '\w scans'
_diffrn_orient_matrix_type 'CrysAlisPro convention (1999,Acta A55,543-557)'
_diffrn_orient_matrix_UB_11 -0.0442778000
_diffrn_orient_matrix_UB_12 -0.0004988000
_diffrn_orient_matrix_UB_13 0.0147378000
_diffrn_orient_matrix_UB_21 -0.0392872000
_diffrn_orient_matrix_UB_22 -0.0426137000
_diffrn_orient_matrix_UB_23 -0.0154745000
_diffrn_orient_matrix_UB_31 0.0256297000
_diffrn_orient_matrix_UB_32 -0.0661083000
_diffrn_orient_matrix_UB_33 0.0098555000
_diffrn_radiation_monochromator graphite
_diffrn_radiation_probe x-ray
_diffrn_radiation_type 'Mo K\a'
_diffrn_radiation_wavelength 0.71073
_diffrn_reflns_av_R_equivalents 0.0483
_diffrn_reflns_av_unetI/netI 0.0378
_diffrn_reflns_Laue_measured_fraction_full 0.999
_diffrn_reflns_Laue_measured_fraction_max 0.999
_diffrn_reflns_limit_h_max 14
_diffrn_reflns_limit_h_min -14
_diffrn_reflns_limit_k_max 12
_diffrn_reflns_limit_k_min -12
_diffrn_reflns_limit_l_max 40
_diffrn_reflns_limit_l_min -40
_diffrn_reflns_number 42433
_diffrn_reflns_point_group_measured_fraction_full 0.999
_diffrn_reflns_point_group_measured_fraction_max 0.999
_diffrn_reflns_theta_full 25.242
_diffrn_reflns_theta_max 28.282
_diffrn_reflns_theta_min 2.632
_diffrn_source 'fine-focus sealed X-ray tube'
_diffrn_source_type 'Enhance (Mo) X-ray Source'
_exptl_absorpt_coefficient_mu 4.378
_exptl_absorpt_correction_T_max 0.992
_exptl_absorpt_correction_T_min 0.945
_exptl_absorpt_correction_type analytical
_exptl_absorpt_process_details
;
CrysAlisPro 1.171.41.113a (Rigaku Oxford Diffraction, 2021)
Analytical numeric absorption correction using a multifaceted crystal
model based on expressions derived by R.C. Clark & J.S. Reid.
(Clark, R. C. & Reid, J. S. (1995). Acta Cryst. A51, 887-897)
Empirical absorption correction using spherical harmonics,
implemented in SCALE3 ABSPACK scaling algorithm.
;
_exptl_crystal_colour green
_exptl_crystal_colour_primary green
_exptl_crystal_density_diffrn 1.693
_exptl_crystal_description plate
_exptl_crystal_F_000 1508
_exptl_crystal_size_max 0.18
_exptl_crystal_size_mid 0.16
_exptl_crystal_size_min 0.02
_refine_diff_density_max 1.251
_refine_diff_density_min -0.661
_refine_diff_density_rms 0.104
_refine_ls_extinction_method none
_refine_ls_goodness_of_fit_ref 1.029
_refine_ls_hydrogen_treatment constr
_refine_ls_matrix_type full
_refine_ls_number_parameters 411
_refine_ls_number_reflns 7462
_refine_ls_number_restraints 453
_refine_ls_restrained_S_all 1.000
_refine_ls_R_factor_all 0.0469
_refine_ls_R_factor_gt 0.0311
_refine_ls_shift/su_max 0.001
_refine_ls_shift/su_mean 0.000
_refine_ls_structure_factor_coef Fsqd
_refine_ls_weighting_details 'w=1/[\s^2^(Fo^2^)+(0.0190P)^2^+3.6959P] where P=(Fo^2^+2Fc^2^)/3'
_refine_ls_weighting_scheme calc
_refine_ls_wR_factor_gt 0.0565
_refine_ls_wR_factor_ref 0.0616
_reflns_Friedel_coverage 0.000
_reflns_number_gt 6012
_reflns_number_total 7462
_reflns_threshold_expression 'I > 2\s(I)'
_cod_data_source_file d1dt03966k2.cif
_cod_data_source_block 3
_cod_depositor_comments 'Adding full bibliography for 7709258--7709259.cif.'
_cod_database_code 7709259
_shelx_shelxl_version_number 2018/3
_chemical_oxdiff_formula 'C57 H54 Cl6 N4 O6 P2'
_shelx_space_group_comment
;
The symmetry employed for this shelxl refinement is uniquely defined
by the following loop, which should always be used as a source of
symmetry information in preference to the above space-group names.
They are only intended as comments.
;
_shelx_estimated_absorpt_t_max 0.918
_shelx_estimated_absorpt_t_min 0.506
_reflns_odcompleteness_completeness 99.86
_reflns_odcompleteness_iscentric 1
_reflns_odcompleteness_theta 28.22
_olex2_refinement_description
;
1. Fixed Uiso
 At 1.2 times of:
  All C(H) groups
 At 1.5 times of:
  All C(H,H,H) groups
2. Restrained distances
 C26-C32
 1.55 with sigma of 0.01
 C20-C19 = C20A-C19A
 1.54 with sigma of 0.01
 C23A-C22A = C24A-C23A = C25A-C24A = C25A-C20A = C21A-C20A = C22A-C21A
 1.39 with sigma of 0.01
 C25-C20 = C25-C24 = C24-C23 = C23-C22 = C22-C21 = C21-C20
 1.39 with sigma of 0.01
3. Uiso/Uaniso restraints and constraints
C19 \\sim C20 \\sim C21 \\sim C22 \\sim C23 \\sim C24 \\sim C25 \\sim C19A
\\sim C20A \\sim C21A \\sim C22A \\sim C23A \\sim C24A \\sim C25A: within 3A
with sigma of 0.001 and sigma for terminal atoms of 0.002 within 3A
4. Others
 Sof(C19A)=Sof(H19D)=Sof(H19E)=Sof(H19F)=Sof(C23A)=Sof(H23A)=Sof(C20A)=
 Sof(C21A)=Sof(H21A)=Sof(C22A)=Sof(H22A)=Sof(C24A)=Sof(H24A)=Sof(C25A)=
 Sof(H25A)=1-FVAR(1)
 Sof(C19)=Sof(H19A)=Sof(H19B)=Sof(H19C)=Sof(C20)=Sof(C21)=Sof(H21)=Sof(C22)=
 Sof(H22)=Sof(C23)=Sof(H23)=Sof(C24)=Sof(H24)=Sof(C25)=Sof(H25)=FVAR(1)
 Fixed Sof: C26(0.5) C27(0.5) H27(0.5) C28(0.5) H28(0.5) C29(0.5) H29(0.5)
 C30(0.5) H30(0.5) C31(0.5) H31(0.5) C32(0.5) H32A(0.5) H32B(0.5) H32C(0.5)
5.a :
 C20(C21,C22,C23,C24,C25), C23A(C20A,C21A,C22A,C24A,C25A)
5.b Me refined with riding coordinates:
 C32(H32A,H32B,H32C)
5.c Aromatic/amide H refined with riding coordinates:
 C2(H2), C3(H3), C4(H4), C5(H5), C6(H6), C8(H8), C9(H9), C10(H10), C11(H11),
 C12(H12), C14(H14), C15(H15), C16(H16), C17(H17), C18(H18), C21(H21), C22(H22),
  C23(H23), C24(H24), C25(H25), C23A(H23A), C21A(H21A), C22A(H22A), C24A(H24A),
 C25A(H25A), C27(H27), C28(H28), C29(H29), C30(H30), C31(H31)
5.d Fitted hexagon refined as free rotating group:
 C26(C27,C28,C29,C30,C31)
5.e Idealised Me refined as rotating group:
 C19(H19A,H19B,H19C), C19A(H19D,H19E,H19F)
;
_olex2_date_sample_data_collection 2011-01-12
_olex2_submission_special_instructions 'No special instructions were received'
_oxdiff_exptl_absorpt_empirical_details
;
Empirical correction (ABSPACK) includes:
- Absorption correction using spherical harmonics
- Frame scaling
- Detector area scaling
- B-factor correction
;
_oxdiff_exptl_absorpt_empirical_full_max 1.443
_oxdiff_exptl_absorpt_empirical_full_min 0.851

loop_
_space_group_symop_operation_xyz
'x, y, z'
'-x, y+1/2, -z+1/2'
'-x, -y, -z'
'x, -y-1/2, z-1/2'

loop_
_atom_site_label
_atom_site_type_symbol
_atom_site_fract_x
_atom_site_fract_y
_atom_site_fract_z
_atom_site_U_iso_or_equiv
_atom_site_adp_type
_atom_site_occupancy
_atom_site_site_symmetry_order
_atom_site_calc_flag
_atom_site_refinement_flags_posn
_atom_site_refinement_flags_adp
_atom_site_refinement_flags_occupancy
_atom_site_disorder_assembly
_atom_site_disorder_group
Re1 Re 0.33070(2) 0.47510(2) 0.58112(2) 0.02968(5) Uani 1 1 d . . . . .
Cl1 Cl 0.39081(9) 0.63829(11) 0.52650(3) 0.0434(2) Uani 1 1 d . . . . .
Cl2 Cl 0.28211(8) 0.68827(11) 0.62036(3) 0.0431(2) Uani 1 1 d . . . . .
Cl3 Cl 0.29018(10) 0.33593(12) 0.64396(3) 0.0491(3) Uani 1 1 d . . . . .
P1 P 0.61645(8) 0.41433(10) 0.63257(3) 0.02558(18) Uani 1 1 d . . . . .
O1 O 0.3762(3) 0.2113(3) 0.52783(9) 0.0492(7) Uani 1 1 d . . . . .
O2 O 0.0815(3) 0.4565(5) 0.53427(13) 0.0958(14) Uani 1 1 d . . . . .
O3 O 0.5041(2) 0.4990(2) 0.61127(7) 0.0286(5) Uani 1 1 d . . . . .
N1 N 0.3639(3) 0.3131(3) 0.54984(9) 0.0343(7) Uani 1 1 d . . . . .
N2 N 0.1782(3) 0.4643(4) 0.55338(11) 0.0462(8) Uani 1 1 d . . . . .
C1 C 0.7463(3) 0.5094(4) 0.61709(11) 0.0267(7) Uani 1 1 d . . . . .
C2 C 0.7313(3) 0.6042(4) 0.58112(12) 0.0363(9) Uani 1 1 d . . . . .
H2 H 0.652994 0.616724 0.564538 0.044 Uiso 1 1 calc R U . . .
C3 C 0.8294(4) 0.6811(4) 0.56905(13) 0.0428(10) Uani 1 1 d . . . . .
H3 H 0.818240 0.746152 0.544266 0.051 Uiso 1 1 calc R U . . .
C4 C 0.9430(4) 0.6637(4) 0.59283(13) 0.0435(10) Uani 1 1 d . . . . .
H4 H 1.010193 0.717797 0.584844 0.052 Uiso 1 1 calc R U . . .
C5 C 0.9590(4) 0.5679(6) 0.62816(14) 0.0581(13) Uani 1 1 d . . . . .
H5 H 1.037844 0.554463 0.644203 0.070 Uiso 1 1 calc R U . . .
C6 C 0.8615(4) 0.4907(5) 0.64067(14) 0.0478(11) Uani 1 1 d . . . . .
H6 H 0.873414 0.425082 0.665308 0.057 Uiso 1 1 calc R U . . .
C7 C 0.6148(3) 0.2281(4) 0.61257(11) 0.0292(8) Uani 1 1 d . . . . .
C8 C 0.5416(4) 0.1213(4) 0.62907(12) 0.0393(9) Uani 1 1 d . . . . .
H8 H 0.504223 0.141977 0.654684 0.047 Uiso 1 1 calc R U . . .
C9 C 0.5236(4) -0.0137(4) 0.60821(14) 0.0470(10) Uani 1 1 d . . . . .
H9 H 0.474322 -0.086474 0.619596 0.056 Uiso 1 1 calc R U . . .
C10 C 0.5768(4) -0.0438(4) 0.57093(14) 0.0501(11) Uani 1 1 d . . . . .
H10 H 0.561803 -0.136078 0.556137 0.060 Uiso 1 1 calc R U . . .
C11 C 0.6515(4) 0.0589(4) 0.55493(13) 0.0446(10) Uani 1 1 d . . . . .
H11 H 0.689494 0.036170 0.529621 0.054 Uiso 1 1 calc R U . . .
C12 C 0.6714(3) 0.1949(4) 0.57548(12) 0.0358(8) Uani 1 1 d . . . . .
H12 H 0.723377 0.265466 0.564474 0.043 Uiso 1 1 calc R U . . .
C13 C 0.6224(3) 0.4168(4) 0.69145(11) 0.0313(8) Uani 1 1 d . . . . .
C14 C 0.6984(4) 0.3233(4) 0.71880(12) 0.0399(9) Uani 1 1 d . . . . .
H14 H 0.744401 0.249492 0.706300 0.048 Uiso 1 1 calc R U . . .
C15 C 0.7069(4) 0.3380(5) 0.76446(12) 0.0512(11) Uani 1 1 d . . . . .
H15 H 0.758534 0.273865 0.783305 0.061 Uiso 1 1 calc R U . . .
C16 C 0.6412(4) 0.4442(6) 0.78231(13) 0.0606(13) Uani 1 1 d . . . . .
H16 H 0.649131 0.455747 0.813601 0.073 Uiso 1 1 calc R U . . .
C17 C 0.5637(5) 0.5350(6) 0.75542(14) 0.0654(14) Uani 1 1 d . . . . .
H17 H 0.516540 0.606789 0.768288 0.079 Uiso 1 1 calc R U . . .
C18 C 0.5537(4) 0.5227(5) 0.70993(12) 0.0459(10) Uani 1 1 d . . . . .
H18 H 0.500397 0.586065 0.691413 0.055 Uiso 1 1 calc R U . . .
C19 C 0.7259(6) 0.8345(8) 0.7200(2) 0.0816(9) Uani 0.757(4) 1 d D U P A 1
H19A H 0.755629 0.732066 0.721864 0.122 Uiso 0.757(4) 1 calc R U P A 1
H19B H 0.660300 0.843756 0.695107 0.122 Uiso 0.757(4) 1 calc R U P A 1
H19C H 0.695152 0.860925 0.747651 0.122 Uiso 0.757(4) 1 calc R U P A 1
C20 C 0.8285(4) 0.9372(6) 0.71289(17) 0.0809(9) Uani 0.757(4) 1 d DG U P A 1
C21 C 0.8561(5) 0.9611(6) 0.67062(16) 0.0810(9) Uani 0.757(4) 1 d DG U P A 1
H21 H 0.810531 0.912719 0.646033 0.097 Uiso 0.757(4) 1 calc R U P A 1
C22 C 0.9498(5) 1.0554(6) 0.66408(15) 0.0812(9) Uani 0.757(4) 1 d DG U P A 1
H22 H 0.968809 1.071910 0.634973 0.097 Uiso 0.757(4) 1 calc R U P A 1
C23 C 1.0158(4) 1.1257(5) 0.69975(17) 0.0811(9) Uani 0.757(4) 1 d DG U P A 1
H23 H 1.080373 1.190729 0.695220 0.097 Uiso 0.757(4) 1 calc R U P A 1
C24 C 0.9882(5) 1.1018(6) 0.74199(16) 0.0811(9) Uani 0.757(4) 1 d DG U P A 1
H24 H 1.033796 1.150202 0.766569 0.097 Uiso 0.757(4) 1 calc R U P A 1
C25 C 0.8946(5) 1.0075(6) 0.74856(15) 0.0810(9) Uani 0.757(4) 1 d DG U P A 1
H25 H 0.875546 0.990970 0.777668 0.097 Uiso 0.757(4) 1 calc R U P A 1
C19A C 1.0417(17) 1.103(2) 0.6728(7) 0.0812(10) Uani 0.243(4) 1 d D U P A 2
H19D H 1.109197 1.138825 0.694369 0.122 Uiso 0.243(4) 1 calc R U P A 2
H19E H 1.005838 1.186802 0.655017 0.122 Uiso 0.243(4) 1 calc R U P A 2
H19F H 1.072009 1.029658 0.653290 0.122 Uiso 0.243(4) 1 calc R U P A 2
C23A C 0.7586(13) 0.9035(17) 0.7352(5) 0.0810(9) Uani 0.243(4) 1 d DG U P A 2
H23A H 0.694462 0.859177 0.748257 0.097 Uiso 0.243(4) 1 calc R U P A 2
C20A C 0.9453(13) 1.0322(18) 0.6973(5) 0.0810(9) Uani 0.243(4) 1 d DG U P A 2
C21A C 0.9384(14) 1.0527(18) 0.7418(5) 0.0811(9) Uani 0.243(4) 1 d DG U P A 2
H21A H 0.997858 1.111005 0.759387 0.097 Uiso 0.243(4) 1 calc R U P A 2
C22A C 0.8451(16) 0.9883(19) 0.7608(4) 0.0810(9) Uani 0.243(4) 1 d DG U P A 2
H22A H 0.840333 1.002403 0.791404 0.097 Uiso 0.243(4) 1 calc R U P A 2
C24A C 0.7655(14) 0.8830(17) 0.6906(5) 0.0810(9) Uani 0.243(4) 1 d DG U P A 2
H24A H 0.706077 0.824630 0.673001 0.097 Uiso 0.243(4) 1 calc R U P A 2
C25A C 0.8588(15) 0.9473(19) 0.6716(4) 0.0810(9) Uani 0.243(4) 1 d DG U P A 2
H25A H 0.863620 0.933295 0.640982 0.097 Uiso 0.243(4) 1 calc R U P A 2
C26 C 0.9420(7) 0.0047(12) 0.4750(4) 0.065(3) Uani 0.5 1 d DG . P B -1
C27 C 0.9236(10) 0.1225(11) 0.5027(5) 0.086(6) Uani 0.5 1 d G . P B -1
H27 H 0.856287 0.187112 0.495244 0.104 Uiso 0.5 1 calc R U P B -1
C28 C 1.0036(16) 0.1458(14) 0.5414(4) 0.106(6) Uani 0.5 1 d G . P B -1
H28 H 0.990986 0.226329 0.560360 0.128 Uiso 0.5 1 calc R U P B -1
C29 C 1.1021(14) 0.051(2) 0.5523(3) 0.113(9) Uani 0.5 1 d G . P B -1
H29 H 1.156737 0.067174 0.578749 0.136 Uiso 0.5 1 calc R U P B -1
C30 C 1.1205(7) -0.0666(16) 0.5246(5) 0.084(5) Uani 0.5 1 d G . P B -1
H30 H 1.187791 -0.131198 0.532022 0.101 Uiso 0.5 1 calc R U P B -1
C31 C 1.0405(9) -0.0899(10) 0.4859(4) 0.069(4) Uani 0.5 1 d G . P B -1
H31 H 1.053093 -0.170417 0.466905 0.083 Uiso 0.5 1 calc R U P B -1
C32 C 0.8561(17) -0.020(2) 0.4321(5) 0.110(7) Uani 0.5 1 d D . P B -1
H32A H 0.882506 -0.107537 0.416732 0.165 Uiso 0.5 1 calc R U P B -1
H32B H 0.773385 -0.036184 0.438927 0.165 Uiso 0.5 1 calc R U P B -1
H32C H 0.857261 0.067016 0.412918 0.165 Uiso 0.5 1 calc R U P B -1

loop_
_atom_site_aniso_label
_atom_site_aniso_U_11
_atom_site_aniso_U_22
_atom_site_aniso_U_33
_atom_site_aniso_U_23
_atom_site_aniso_U_13
_atom_site_aniso_U_12
Re1 0.02623(8) 0.03421(8) 0.02769(8) -0.00328(6) 0.00037(5) -0.00274(6)
Cl1 0.0520(6) 0.0440(5) 0.0332(5) 0.0089(4) 0.0023(4) 0.0009(5)
Cl2 0.0327(5) 0.0487(6) 0.0480(6) -0.0168(4) 0.0059(4) 0.0001(4)
Cl3 0.0457(6) 0.0605(7) 0.0431(6) 0.0073(5) 0.0135(5) -0.0131(5)
P1 0.0263(5) 0.0285(4) 0.0219(4) 0.0004(3) 0.0031(3) -0.0022(4)
O1 0.0524(18) 0.0506(18) 0.0434(16) -0.0160(14) 0.0027(13) 0.0007(14)
O2 0.042(2) 0.133(3) 0.101(3) -0.057(3) -0.032(2) 0.017(2)
O3 0.0241(12) 0.0322(14) 0.0284(12) 0.0002(9) 0.0002(10) -0.0018(10)
N1 0.0341(18) 0.0378(18) 0.0295(16) -0.0003(14) -0.0014(13) -0.0044(14)
N2 0.0374(19) 0.053(2) 0.045(2) -0.0175(16) -0.0042(15) 0.0068(16)
C1 0.0224(16) 0.0304(19) 0.0272(17) -0.0039(14) 0.0030(13) -0.0021(14)
C2 0.029(2) 0.038(2) 0.040(2) 0.0065(16) 0.0012(16) -0.0016(16)
C3 0.039(2) 0.044(2) 0.047(2) 0.0146(18) 0.0106(19) -0.0052(18)
C4 0.032(2) 0.050(2) 0.051(2) 0.0014(19) 0.0140(18) -0.0120(18)
C5 0.030(2) 0.090(4) 0.052(3) 0.018(2) -0.0039(19) -0.011(2)
C6 0.034(2) 0.063(3) 0.045(2) 0.019(2) -0.0002(18) -0.0039(19)
C7 0.0315(19) 0.0273(18) 0.0283(18) 0.0007(14) 0.0024(15) -0.0012(15)
C8 0.046(2) 0.037(2) 0.037(2) 0.0008(17) 0.0144(17) -0.0044(18)
C9 0.053(3) 0.032(2) 0.057(3) -0.0009(19) 0.010(2) -0.0103(19)
C10 0.063(3) 0.031(2) 0.056(3) -0.0120(19) 0.006(2) -0.001(2)
C11 0.055(3) 0.038(2) 0.042(2) -0.0092(18) 0.0131(19) 0.0018(19)
C12 0.042(2) 0.033(2) 0.034(2) 0.0020(16) 0.0100(17) -0.0004(16)
C13 0.0323(19) 0.0356(19) 0.0259(17) -0.0001(15) 0.0042(15) -0.0054(16)
C14 0.047(2) 0.043(2) 0.029(2) 0.0040(16) 0.0047(17) 0.0056(18)
C15 0.061(3) 0.064(3) 0.027(2) 0.0088(19) 0.0001(19) 0.007(2)
C16 0.069(3) 0.090(4) 0.024(2) -0.002(2) 0.010(2) 0.016(3)
C17 0.076(3) 0.088(4) 0.035(2) -0.010(2) 0.014(2) 0.030(3)
C18 0.048(2) 0.061(3) 0.030(2) -0.0013(18) 0.0106(17) 0.016(2)
C19 0.083(2) 0.0755(18) 0.0798(17) -0.0048(16) -0.0117(16) 0.0107(15)
C20 0.0827(19) 0.0749(17) 0.0787(16) -0.0048(14) -0.0121(15) 0.0111(13)
C21 0.0828(19) 0.0750(17) 0.0787(16) -0.0050(14) -0.0121(15) 0.0112(13)
C22 0.0829(19) 0.0753(17) 0.0789(16) -0.0048(14) -0.0119(15) 0.0111(13)
C23 0.0829(19) 0.0752(17) 0.0790(16) -0.0048(14) -0.0119(15) 0.0111(13)
C24 0.0829(19) 0.0751(17) 0.0789(16) -0.0048(14) -0.0122(15) 0.0110(13)
C25 0.0828(19) 0.0750(17) 0.0787(16) -0.0047(14) -0.0122(15) 0.0111(13)
C19A 0.083(2) 0.0753(19) 0.0790(18) -0.0049(16) -0.0121(17) 0.0110(15)
C23A 0.0828(19) 0.0750(17) 0.0788(16) -0.0048(15) -0.0121(15) 0.0111(13)
C20A 0.0828(19) 0.0751(17) 0.0788(16) -0.0048(14) -0.0121(15) 0.0111(13)
C21A 0.0828(19) 0.0751(17) 0.0788(16) -0.0048(14) -0.0121(15) 0.0111(13)
C22A 0.0828(19) 0.0750(17) 0.0788(16) -0.0048(14) -0.0121(15) 0.0111(13)
C24A 0.0828(19) 0.0750(17) 0.0788(16) -0.0048(15) -0.0121(15) 0.0111(13)
C25A 0.0828(19) 0.0750(17) 0.0788(16) -0.0049(14) -0.0121(15) 0.0111(13)
C26 0.054(7) 0.048(7) 0.099(10) 0.026(6) 0.033(7) -0.004(6)
C27 0.068(11) 0.085(13) 0.114(15) 0.027(11) 0.040(11) 0.006(9)
C28 0.129(17) 0.084(11) 0.118(14) 0.004(10) 0.060(12) -0.026(11)
C29 0.098(18) 0.18(3) 0.067(12) 0.015(14) 0.024(12) -0.049(18)
C30 0.068(9) 0.102(13) 0.091(11) 0.046(9) 0.039(9) 0.006(9)
C31 0.050(8) 0.048(8) 0.117(13) 0.020(9) 0.036(9) 0.001(6)
C32 0.084(12) 0.092(11) 0.15(2) 0.039(12) 0.019(12) -0.036(9)

loop_
_atom_type_symbol
_atom_type_description
_atom_type_scat_dispersion_real
_atom_type_scat_dispersion_imag
_atom_type_scat_source
C C 0.0033 0.0016 'International Tables Vol C Tables 4.2.6.8 and 6.1.1.4'
H H 0.0000 0.0000 'International Tables Vol C Tables 4.2.6.8 and 6.1.1.4'
Cl Cl 0.1484 0.1585 'International Tables Vol C Tables 4.2.6.8 and 6.1.1.4'
N N 0.0061 0.0033 'International Tables Vol C Tables 4.2.6.8 and 6.1.1.4'
O O 0.0106 0.0060 'International Tables Vol C Tables 4.2.6.8 and 6.1.1.4'
P P 0.1023 0.0942 'International Tables Vol C Tables 4.2.6.8 and 6.1.1.4'
Re Re -1.0185 7.2310 'International Tables Vol C Tables 4.2.6.8 and 6.1.1.4'

loop_
_exptl_crystal_face_index_h
_exptl_crystal_face_index_k
_exptl_crystal_face_index_l
_exptl_crystal_face_perp_dist
9 1 30 0.0805
-12 1 31 0.0060
12 -1 -31 0.0150
-4 -10 -21 0.0731
2 -13 0 0.0681
-1 13 0 0.0807
-10 1 -30 0.0902

loop_
_geom_angle_atom_site_label_1
_geom_angle_atom_site_label_2
_geom_angle_atom_site_label_3
_geom_angle
_geom_angle_site_symmetry_1
_geom_angle_site_symmetry_3
_geom_angle_publ_flag
Cl2 Re1 Cl1 87.43(4) . . ?
Cl2 Re1 Cl3 86.66(4) . . ?
Cl3 Re1 Cl1 170.93(3) . . ?
O3 Re1 Cl1 84.89(7) . . ?
O3 Re1 Cl2 87.30(7) . . ?
O3 Re1 Cl3 87.97(7) . . ?
N1 Re1 Cl1 92.03(10) . . ?
N1 Re1 Cl2 178.25(9) . . ?
N1 Re1 Cl3 94.08(10) . . ?
N1 Re1 O3 94.32(11) . . ?
N2 Re1 Cl1 92.39(12) . . ?
N2 Re1 Cl2 90.92(10) . . ?
N2 Re1 Cl3 94.57(12) . . ?
N2 Re1 O3 176.81(13) . . ?
N2 Re1 N1 87.44(14) . . ?
O3 P1 C1 106.72(14) . . ?
O3 P1 C7 110.85(14) . . ?
O3 P1 C13 109.61(15) . . ?
C7 P1 C1 109.34(16) . . ?
C13 P1 C1 109.70(16) . . ?
C13 P1 C7 110.54(16) . . ?
P1 O3 Re1 143.85(14) . . ?
O1 N1 Re1 174.5(3) . . ?
O2 N2 Re1 177.8(4) . . ?
C2 C1 P1 119.4(3) . . ?
C2 C1 C6 119.1(3) . . ?
C6 C1 P1 121.5(3) . . ?
C1 C2 H2 119.7 . . ?
C1 C2 C3 120.5(3) . . ?
C3 C2 H2 119.7 . . ?
C2 C3 H3 119.9 . . ?
C4 C3 C2 120.1(3) . . ?
C4 C3 H3 119.9 . . ?
C3 C4 H4 120.2 . . ?
C5 C4 C3 119.7(4) . . ?
C5 C4 H4 120.2 . . ?
C4 C5 H5 119.6 . . ?
C4 C5 C6 120.7(4) . . ?
C6 C5 H5 119.6 . . ?
C1 C6 H6 120.1 . . ?
C5 C6 C1 119.8(4) . . ?
C5 C6 H6 120.1 . . ?
C8 C7 P1 120.3(3) . . ?
C8 C7 C12 119.4(3) . . ?
C12 C7 P1 119.5(3) . . ?
C7 C8 H8 120.0 . . ?
C9 C8 C7 119.9(4) . . ?
C9 C8 H8 120.0 . . ?
C8 C9 H9 119.9 . . ?
C8 C9 C10 120.3(4) . . ?
C10 C9 H9 119.9 . . ?
C9 C10 H10 119.8 . . ?
C11 C10 C9 120.4(4) . . ?
C11 C10 H10 119.8 . . ?
C10 C11 H11 119.8 . . ?
C10 C11 C12 120.3(4) . . ?
C12 C11 H11 119.8 . . ?
C7 C12 H12 120.2 . . ?
C11 C12 C7 119.6(4) . . ?
C11 C12 H12 120.2 . . ?
C14 C13 P1 122.1(3) . . ?
C14 C13 C18 119.8(3) . . ?
C18 C13 P1 117.9(3) . . ?
C13 C14 H14 120.1 . . ?
C13 C14 C15 119.8(4) . . ?
C15 C14 H14 120.1 . . ?
C14 C15 H15 120.0 . . ?
C16 C15 C14 120.1(4) . . ?
C16 C15 H15 120.0 . . ?
C15 C16 H16 119.7 . . ?
C15 C16 C17 120.5(4) . . ?
C17 C16 H16 119.7 . . ?
C16 C17 H17 119.7 . . ?
C16 C17 C18 120.5(4) . . ?
C18 C17 H17 119.7 . . ?
C13 C18 H18 120.4 . . ?
C17 C18 C13 119.3(4) . . ?
C17 C18 H18 120.4 . . ?
H19A C19 H19B 109.5 . . ?
H19A C19 H19C 109.5 . . ?
H19B C19 H19C 109.5 . . ?
C20 C19 H19A 109.5 . . ?
C20 C19 H19B 109.5 . . ?
C20 C19 H19C 109.5 . . ?
C21 C20 C19 119.9(5) . . ?
C25 C20 C19 120.1(4) . . ?
C25 C20 C21 120.0 . . ?
C20 C21 H21 120.0 . . ?
C22 C21 C20 120.0 . . ?
C22 C21 H21 120.0 . . ?
C21 C22 H22 120.0 . . ?
C23 C22 C21 120.0 . . ?
C23 C22 H22 120.0 . . ?
C22 C23 H23 120.0 . . ?
C22 C23 C24 120.0 . . ?
C24 C23 H23 120.0 . . ?
C23 C24 H24 120.0 . . ?
C23 C24 C25 120.0 . . ?
C25 C24 H24 120.0 . . ?
C20 C25 C24 120.0 . . ?
C20 C25 H25 120.0 . . ?
C24 C25 H25 120.0 . . ?
H19D C19A H19E 109.5 . . ?
H19D C19A H19F 109.5 . . ?
H19E C19A H19F 109.5 . . ?
C20A C19A H19D 109.5 . . ?
C20A C19A H19E 109.5 . . ?
C20A C19A H19F 109.5 . . ?
C22A C23A H23A 120.0 . . ?
C22A C23A C24A 120.0 . . ?
C24A C23A H23A 120.0 . . ?
C21A C20A C19A 124.1(14) . . ?
C21A C20A C25A 120.0 . . ?
C25A C20A C19A 115.8(14) . . ?
C20A C21A H21A 120.0 . . ?
C20A C21A C22A 120.0 . . ?
C22A C21A H21A 120.0 . . ?
C23A C22A C21A 120.0 . . ?
C23A C22A H22A 120.0 . . ?
C21A C22A H22A 120.0 . . ?
C23A C24A H24A 120.0 . . ?
C25A C24A C23A 120.0 . . ?
C25A C24A H24A 120.0 . . ?
C20A C25A H25A 120.0 . . ?
C24A C25A C20A 120.0 . . ?
C24A C25A H25A 120.0 . . ?
C27 C26 C31 120.0 . . ?
C27 C26 C32 120.4(12) . . ?
C31 C26 C32 119.6(12) . . ?
C26 C27 H27 120.0 . . ?
C28 C27 C26 120.0 . . ?
C28 C27 H27 120.0 . . ?
C27 C28 H28 120.0 . . ?
C27 C28 C29 120.0 . . ?
C29 C28 H28 120.0 . . ?
C28 C29 H29 120.0 . . ?
C30 C29 C28 120.0 . . ?
C30 C29 H29 120.0 . . ?
C29 C30 H30 120.0 . . ?
C29 C30 C31 120.0 . . ?
C31 C30 H30 120.0 . . ?
C26 C31 H31 120.0 . . ?
C30 C31 C26 120.0 . . ?
C30 C31 H31 120.0 . . ?
C26 C32 H32A 109.5 . . ?
C26 C32 H32B 109.5 . . ?
C26 C32 H32C 109.5 . . ?
H32A C32 H32B 109.5 . . ?
H32A C32 H32C 109.5 . . ?
H32B C32 H32C 109.5 . . ?

loop_
_geom_bond_atom_site_label_1
_geom_bond_atom_site_label_2
_geom_bond_distance
_geom_bond_site_symmetry_2
_geom_bond_publ_flag
Re1 Cl1 2.3826(10) . ?
Re1 Cl2 2.3641(9) . ?
Re1 Cl3 2.3812(10) . ?
Re1 O3 2.027(2) . ?
Re1 N1 1.809(3) . ?
Re1 N2 1.788(3) . ?
P1 O3 1.529(2) . ?
P1 C1 1.794(3) . ?
P1 C7 1.786(3) . ?
P1 C13 1.784(3) . ?
O1 N1 1.155(4) . ?
O2 N2 1.150(4) . ?
C1 C2 1.381(5) . ?
C1 C6 1.389(5) . ?
C2 H2 0.9500 . ?
C2 C3 1.382(5) . ?
C3 H3 0.9500 . ?
C3 C4 1.374(5) . ?
C4 H4 0.9500 . ?
C4 C5 1.372(6) . ?
C5 H5 0.9500 . ?
C5 C6 1.383(6) . ?
C6 H6 0.9500 . ?
C7 C8 1.397(5) . ?
C7 C12 1.398(5) . ?
C8 H8 0.9500 . ?
C8 C9 1.375(5) . ?
C9 H9 0.9500 . ?
C9 C10 1.376(6) . ?
C10 H10 0.9500 . ?
C10 C11 1.376(6) . ?
C11 H11 0.9500 . ?
C11 C12 1.380(5) . ?
C12 H12 0.9500 . ?
C13 C14 1.386(5) . ?
C13 C18 1.389(5) . ?
C14 H14 0.9500 . ?
C14 C15 1.386(5) . ?
C15 H15 0.9500 . ?
C15 C16 1.361(6) . ?
C16 H16 0.9500 . ?
C16 C17 1.374(6) . ?
C17 H17 0.9500 . ?
C17 C18 1.378(5) . ?
C18 H18 0.9500 . ?
C19 H19A 0.9800 . ?
C19 H19B 0.9800 . ?
C19 H19C 0.9800 . ?
C19 C20 1.505(7) . ?
C20 C21 1.380(2) . ?
C20 C25 1.378(2) . ?
C21 H21 0.9500 . ?
C21 C22 1.379(2) . ?
C22 H22 0.9500 . ?
C22 C23 1.379(2) . ?
C23 H23 0.9500 . ?
C23 C24 1.379(2) . ?
C24 H24 0.9500 . ?
C24 C25 1.379(2) . ?
C25 H25 0.9500 . ?
C19A H19D 0.9800 . ?
C19A H19E 0.9800 . ?
C19A H19F 0.9800 . ?
C19A C20A 1.526(10) . ?
C23A H23A 0.9500 . ?
C23A C22A 1.381(4) . ?
C23A C24A 1.382(4) . ?
C20A C21A 1.380(4) . ?
C20A C25A 1.382(4) . ?
C21A H21A 0.9500 . ?
C21A C22A 1.381(4) . ?
C22A H22A 0.9500 . ?
C24A H24A 0.9500 . ?
C24A C25A 1.381(4) . ?
C25A H25A 0.9500 . ?
C26 C27 1.3900 . ?
C26 C31 1.3900 . ?
C26 C32 1.524(9) . ?
C27 H27 0.9500 . ?
C27 C28 1.3900 . ?
C28 H28 0.9500 . ?
C28 C29 1.3900 . ?
C29 H29 0.9500 . ?
C29 C30 1.3900 . ?
C30 H30 0.9500 . ?
C30 C31 1.3900 . ?
C31 H31 0.9500 . ?
C32 H32A 0.9800 . ?
C32 H32B 0.9800 . ?
C32 H32C 0.9800 . ?

loop_
_geom_torsion_atom_site_label_1
_geom_torsion_atom_site_label_2
_geom_torsion_atom_site_label_3
_geom_torsion_atom_site_label_4
_geom_torsion
_geom_torsion_site_symmetry_1
_geom_torsion_site_symmetry_2
_geom_torsion_site_symmetry_3
_geom_torsion_site_symmetry_4
_geom_torsion_publ_flag
P1 C1 C2 C3 178.7(3) . . . . ?
P1 C1 C6 C5 -178.9(4) . . . . ?
P1 C7 C8 C9 168.3(3) . . . . ?
P1 C7 C12 C11 -168.0(3) . . . . ?
P1 C13 C14 C15 174.7(3) . . . . ?
P1 C13 C18 C17 -175.0(4) . . . . ?
O3 P1 C1 C2 -19.0(3) . . . . ?
O3 P1 C1 C6 160.5(3) . . . . ?
O3 P1 C7 C8 -78.3(3) . . . . ?
O3 P1 C7 C12 91.4(3) . . . . ?
O3 P1 C13 C14 165.8(3) . . . . ?
O3 P1 C13 C18 -18.2(4) . . . . ?
C1 P1 O3 Re1 142.2(2) . . . . ?
C1 P1 C7 C8 164.3(3) . . . . ?
C1 P1 C7 C12 -25.9(3) . . . . ?
C1 P1 C13 C14 -77.3(3) . . . . ?
C1 P1 C13 C18 98.6(3) . . . . ?
C1 C2 C3 C4 0.0(6) . . . . ?
C2 C1 C6 C5 0.6(6) . . . . ?
C2 C3 C4 C5 1.0(6) . . . . ?
C3 C4 C5 C6 -1.3(7) . . . . ?
C4 C5 C6 C1 0.4(7) . . . . ?
C6 C1 C2 C3 -0.9(6) . . . . ?
C7 P1 O3 Re1 23.3(3) . . . . ?
C7 P1 C1 C2 100.9(3) . . . . ?
C7 P1 C1 C6 -79.6(3) . . . . ?
C7 P1 C13 C14 43.3(4) . . . . ?
C7 P1 C13 C18 -140.7(3) . . . . ?
C7 C8 C9 C10 -0.5(6) . . . . ?
C8 C7 C12 C11 1.9(5) . . . . ?
C8 C9 C10 C11 2.1(7) . . . . ?
C9 C10 C11 C12 -1.7(7) . . . . ?
C10 C11 C12 C7 -0.3(6) . . . . ?
C12 C7 C8 C9 -1.5(6) . . . . ?
C13 P1 O3 Re1 -99.0(3) . . . . ?
C13 P1 C1 C2 -137.7(3) . . . . ?
C13 P1 C1 C6 41.8(4) . . . . ?
C13 P1 C7 C8 43.5(3) . . . . ?
C13 P1 C7 C12 -146.8(3) . . . . ?
C13 C14 C15 C16 -0.3(7) . . . . ?
C14 C13 C18 C17 1.1(6) . . . . ?
C14 C15 C16 C17 1.8(8) . . . . ?
C15 C16 C17 C18 -1.9(8) . . . . ?
C16 C17 C18 C13 0.4(8) . . . . ?
C18 C13 C14 C15 -1.1(6) . . . . ?
C19 C20 C21 C22 179.8(5) . . . . ?
C19 C20 C25 C24 -179.8(5) . . . . ?
C20 C21 C22 C23 0.0 . . . . ?
C21 C20 C25 C24 0.0 . . . . ?
C21 C22 C23 C24 0.0 . . . . ?
C22 C23 C24 C25 0.0 . . . . ?
C23 C24 C25 C20 0.0 . . . . ?
C25 C20 C21 C22 0.0 . . . . ?
C19A C20A C21A C22A 177.5(17) . . . . ?
C19A C20A C25A C24A -177.7(16) . . . . ?
C23A C24A C25A C20A 0.0 . . . . ?
C20A C21A C22A C23A 0.0 . . . . ?
C21A C20A C25A C24A 0.0 . . . . ?
C22A C23A C24A C25A 0.0 . . . . ?
C24A C23A C22A C21A 0.0 . . . . ?
C25A C20A C21A C22A 0.0 . . . . ?
C26 C27 C28 C29 0.0 . . . . ?
C27 C26 C31 C30 0.0 . . . . ?
C27 C28 C29 C30 0.0 . . . . ?
C28 C29 C30 C31 0.0 . . . . ?
C29 C30 C31 C26 0.0 . . . . ?
C31 C26 C27 C28 0.0 . . . . ?
C32 C26 C27 C28 -178.9(13) . . . . ?
C32 C26 C31 C30 178.9(13) . . . . ?

loop_
_exptl_oxdiff_crystal_face_indexfrac_h
_exptl_oxdiff_crystal_face_indexfrac_k
_exptl_oxdiff_crystal_face_indexfrac_l
_exptl_oxdiff_crystal_face_x
_exptl_oxdiff_crystal_face_y
_exptl_oxdiff_crystal_face_z
9.0278 1.0054 30.0033 0.0419 -0.8618 0.4606
-11.9927 1.0052 31.0308 0.9878 -0.0519 -0.0680
11.9927 -1.0052 -31.0308 -0.9878 0.0519 0.0680
-4.0308 -10.0116 -21.0122 -0.1262 0.9101 0.3515
1.9830 -13.0110 -0.0123 -0.0815 0.4767 0.9108
-0.9820 13.0111 0.0110 0.0372 -0.5160 -0.8852
-10.0259 0.9963 -30.0005 0.0013 0.8157 -0.6185
